data_2204235
loop_
_publ_author_name
'Kennedy, Alan R.'
'Khalaf, Abedawn I.'
'Suckling, Colin J.'
'Waigh, Roger D.'

_publ_section_title
;
 Methyl 2-amino-5-isopropyl-1,3-thiazole-4-carboxylate
;
_journal_issue 9
_journal_name_full 'Acta Crystallographica Section E'
_journal_page_first o1510
_journal_page_last o1512
_journal_paper_doi 10.1107/S1600536804019282
_journal_volume 60
_journal_year 2004
_chemical_formula_iupac 'C8 H12 N2 O2 S'
_chemical_formula_moiety 'C8 H12 N2 O2 S'
_chemical_formula_sum 'C8 H12 N2 O2 S'
_chemical_formula_weight 200.26
_chemical_name_systematic
;
Methyl 2-amino-5-isopropyl-1,3-thiazole-4-carboxylate
;
_space_group_IT_number 14
_symmetry_cell_setting monoclinic
_symmetry_space_group_name_Hall '-P 2yn'
_symmetry_space_group_name_H-M 'P 1 21/n 1'
_atom_sites_solution_hydrogens geom
_atom_sites_solution_primary direct
_atom_sites_solution_secondary difmap
_audit_creation_method SHELXL-97
_cell_angle_alpha 90
_cell_angle_beta 90.916(11)
_cell_angle_gamma 90
_cell_formula_units_Z 4
_cell_length_a 8.4219(13)
_cell_length_b 9.9620(12)
_cell_length_c 12.4307(15)
_cell_measurement_reflns_used 25
_cell_measurement_temperature 295(2)
_cell_measurement_theta_max 20.1
_cell_measurement_theta_min 13.7
_cell_volume 1042.8(2)
_computing_cell_refinement 'MSC/AFC Diffractometer Control Software'
_computing_data_collection
;
MSC/AFC Diffractometer Control Software
(Molecular Structure Corporation, 1988)
;
_computing_data_reduction
;
TEXSAN (Molecular Structure Corporation, 1992)
;
_computing_molecular_graphics 'ORTEPII (Johnson, 1976)'
_computing_publication_material SHELXL97
_computing_structure_refinement 'SHELXL97 (Sheldrick, 1997)'
_computing_structure_solution 'SIR92 (Altomare et al., 1994)'
_diffrn_ambient_temperature 295(2)
_diffrn_measured_fraction_theta_full 0.997
_diffrn_measured_fraction_theta_max 0.997
_diffrn_measurement_device_type 'Rigaku AFC-7S'
_diffrn_measurement_method \w/2\q
_diffrn_radiation_monochromator graphite
_diffrn_radiation_source 'fine-focus sealed tube'
_diffrn_radiation_type MoK\a
_diffrn_radiation_wavelength 0.71069
_diffrn_reflns_av_R_equivalents 0.040
_diffrn_reflns_av_sigmaI/netI 0.062
_diffrn_reflns_limit_h_max 10
_diffrn_reflns_limit_h_min 0
_diffrn_reflns_limit_k_max 12
_diffrn_reflns_limit_k_min 0
_diffrn_reflns_limit_l_max 16
_diffrn_reflns_limit_l_min -16
_diffrn_reflns_number 2552
_diffrn_reflns_theta_full 27.5
_diffrn_reflns_theta_max 27.5
_diffrn_reflns_theta_min 2.6
_diffrn_standards_decay_% 0
_diffrn_standards_interval_count 150
_diffrn_standards_number 3
_exptl_absorpt_coefficient_mu 0.282
_exptl_absorpt_correction_T_max 0.986
_exptl_absorpt_correction_T_min 0.806
_exptl_absorpt_correction_type '\y scan'
_exptl_absorpt_process_details '(North et al., 1968)'
_exptl_crystal_colour colourless
_exptl_crystal_density_diffrn 1.276
_exptl_crystal_density_method 'not measured'
_exptl_crystal_description plate
_exptl_crystal_F_000 424
_exptl_crystal_size_max 0.55
_exptl_crystal_size_mid 0.55
_exptl_crystal_size_min 0.05
_refine_diff_density_max 0.18
_refine_diff_density_min -0.17
_refine_ls_extinction_method none
_refine_ls_goodness_of_fit_ref 1.01
_refine_ls_hydrogen_treatment mixed
_refine_ls_matrix_type full
_refine_ls_number_parameters 129
_refine_ls_number_reflns 2395
_refine_ls_number_restraints 0
_refine_ls_restrained_S_all 1.01
_refine_ls_R_factor_all 0.098
_refine_ls_R_factor_gt 0.041
_refine_ls_shift/su_max 0.000
_refine_ls_shift/su_mean 0.000
_refine_ls_structure_factor_coef Fsqd
_refine_ls_weighting_details 'w = 1/[\s^2^(Fo^2^)+(0.053P)^2^+0.0985P] where P = (Fo^2^+2Fc^2^)/3'
_refine_ls_weighting_scheme calc
_refine_ls_wR_factor_gt 0.106
_refine_ls_wR_factor_ref 0.125
_reflns_number_gt 1423
_reflns_number_total 2395
_reflns_threshold_expression I>2\s(I)
_cod_data_source_file tk6182.cif
_cod_data_source_block I
_cod_original_sg_symbol_Hall 'P 2yn'
_cod_original_sg_symbol_H-M 'P 21/n'
_cod_database_code 2204235
_cod_database_fobs_code 2204235

loop_
_symmetry_equiv_pos_as_xyz
'x, y, z'
'x+1/2, -y+1/2, z+1/2'
'-x, -y, -z'
'-x-1/2, y-1/2, -z-1/2'

loop_
_atom_site_label
_atom_site_fract_x
_atom_site_fract_y
_atom_site_fract_z
_atom_site_U_iso_or_equiv
_atom_site_adp_type
_atom_site_calc_flag
_atom_site_refinement_flags
_atom_site_occupancy
_atom_site_type_symbol
S1 0.35650(8) 0.16130(6) 0.11493(5) 0.0623(2) Uani d . 1 S
O1 0.6386(3) 0.36598(18) 0.39165(14) 0.0830(6) Uani d . 1 O
O2 0.5943(2) 0.54159(15) 0.28610(12) 0.0640(5) Uani d . 1 O
N1 0.4959(2) 0.39136(17) 0.12017(13) 0.0480(4) Uani d . 1 N
N2 0.3785(3) 0.3405(3) -0.04668(16) 0.0706(6) Uani d . 1 N
H1 0.328(3) 0.285(3) -0.082(2) 0.061(7) Uiso d . 1 H
H2 0.409(3) 0.411(3) -0.074(2) 0.083(9) Uiso d . 1 H
C1 0.4155(3) 0.3124(2) 0.05626(17) 0.0507(5) Uani d . 1 C
C2 0.5124(2) 0.3334(2) 0.22139(15) 0.0458(5) Uani d . 1 C
C3 0.4476(3) 0.2099(2) 0.23525(18) 0.0539(5) Uani d . 1 C
C4 0.5890(2) 0.4118(2) 0.30810(16) 0.0492(5) Uani d . 1 C
C5 0.6541(4) 0.6271(3) 0.3716(2) 0.0780(8) Uani d . 1 C
H5A 0.5852 0.6213 0.4322 0.117 Uiso calc R 1 H
H5B 0.6578 0.7183 0.3467 0.117 Uiso calc R 1 H
H5C 0.7590 0.5986 0.3926 0.117 Uiso calc R 1 H
C6 0.4336(3) 0.1245(3) 0.3346(2) 0.0743(8) Uani d . 1 C
H6 0.5219 0.1476 0.3835 0.111 Uiso calc R 1 H
C7 0.2811(4) 0.1554(3) 0.3910(2) 0.0929(10) Uani d . 1 C
H7A 0.2762 0.2498 0.4064 0.139 Uiso calc R 1 H
H7B 0.2772 0.1056 0.4570 0.139 Uiso calc R 1 H
H7C 0.1927 0.1307 0.3455 0.139 Uiso calc R 1 H
C8 0.4451(5) -0.0257(3) 0.3091(4) 0.1255(15) Uani d . 1 C
H8A 0.3580 -0.0513 0.2627 0.188 Uiso calc R 1 H
H8B 0.4411 -0.0763 0.3747 0.188 Uiso calc R 1 H
H8C 0.5434 -0.0436 0.2738 0.188 Uiso calc R 1 H

loop_
_atom_site_aniso_label
_atom_site_aniso_U_11
_atom_site_aniso_U_22
_atom_site_aniso_U_33
_atom_site_aniso_U_12
_atom_site_aniso_U_13
_atom_site_aniso_U_23
S1 0.0743(4) 0.0500(3) 0.0620(4) -0.0169(3) -0.0118(3) 0.0068(3)
O1 0.1178(16) 0.0670(11) 0.0628(10) 0.0064(10) -0.0404(10) 0.0097(9)
O2 0.0920(12) 0.0486(9) 0.0509(9) -0.0089(8) -0.0167(8) 0.0020(7)
N1 0.0591(10) 0.0429(9) 0.0418(8) -0.0042(8) -0.0052(7) 0.0030(7)
N2 0.1028(18) 0.0646(13) 0.0438(10) -0.0314(13) -0.0160(11) 0.0056(10)
C1 0.0606(13) 0.0454(11) 0.0462(11) -0.0051(9) -0.0021(9) 0.0052(9)
C2 0.0490(11) 0.0449(10) 0.0434(10) 0.0021(9) -0.0030(9) 0.0058(9)
C3 0.0530(12) 0.0521(11) 0.0564(12) -0.0030(10) -0.0059(10) 0.0111(10)
C4 0.0504(12) 0.0520(12) 0.0451(11) 0.0042(10) -0.0037(9) 0.0047(9)
C5 0.103(2) 0.0658(16) 0.0646(16) -0.0156(14) -0.0106(15) -0.0136(13)
C6 0.0773(17) 0.0737(17) 0.0712(16) -0.0209(13) -0.0172(13) 0.0336(14)
C7 0.126(3) 0.089(2) 0.0648(16) -0.0303(19) 0.0139(17) 0.0062(16)
C8 0.149(3) 0.076(2) 0.153(4) 0.019(2) 0.035(3) 0.064(2)

loop_
_atom_type_symbol
_atom_type_description
_atom_type_scat_dispersion_real
_atom_type_scat_dispersion_imag
_atom_type_scat_source
S S 0.1246 0.1234 'International Tables Vol C Tables 4.2.6.8 and 6.1.1.4'
O O 0.0106 0.0060 'International Tables Vol C Tables 4.2.6.8 and 6.1.1.4'
N N 0.0061 0.0033 'International Tables Vol C Tables 4.2.6.8 and 6.1.1.4'
C C 0.0033 0.0016 'International Tables Vol C Tables 4.2.6.8 and 6.1.1.4'
H H 0.0000 0.0000 'International Tables Vol C Tables 4.2.6.8 and 6.1.1.4'

loop_
_geom_angle_atom_site_label_1
_geom_angle_atom_site_label_2
_geom_angle_atom_site_label_3
_geom_angle
_geom_angle_publ_flag
C3 S1 C1 89.68(10) y
C4 O2 C5 115.89(18) ?
C1 N1 C2 110.21(17) y
C1 N2 H1 118.6(18) ?
C1 N2 H2 120(2) ?
H1 N2 H2 121(3) ?
N1 C1 N2 124.6(2) y
N1 C1 S1 114.50(15) y
N2 C1 S1 120.93(18) y
C3 C2 N1 117.19(18) y
C3 C2 C4 124.07(18) y
N1 C2 C4 118.63(17) y
C2 C3 C6 130.7(2) y
C2 C3 S1 108.41(15) y
C6 C3 S1 120.60(18) y
O1 C4 O2 122.5(2) ?
O1 C4 C2 125.0(2) ?
O2 C4 C2 112.52(17) ?
O2 C5 H5A 109.5 ?
O2 C5 H5B 109.5 ?
H5A C5 H5B 109.5 ?
O2 C5 H5C 109.5 ?
H5A C5 H5C 109.5 ?
H5B C5 H5C 109.5 ?
C7 C6 C3 110.1(2) ?
C7 C6 C8 110.7(2) ?
C3 C6 C8 112.0(3) ?
C7 C6 H6 107.9 ?
C3 C6 H6 107.9 ?
C8 C6 H6 107.9 ?
C6 C7 H7A 109.5 ?
C6 C7 H7B 109.5 ?
H7A C7 H7B 109.5 ?
C6 C7 H7C 109.5 ?
H7A C7 H7C 109.5 ?
H7B C7 H7C 109.5 ?
C6 C8 H8A 109.5 ?
C6 C8 H8B 109.5 ?
H8A C8 H8B 109.5 ?
C6 C8 H8C 109.5 ?
H8A C8 H8C 109.5 ?
H8B C8 H8C 109.5 ?

loop_
_geom_bond_atom_site_label_1
_geom_bond_atom_site_label_2
_geom_bond_distance
_geom_bond_publ_flag
S1 C3 1.739(2) y
S1 C1 1.748(2) y
O1 C4 1.203(2) y
O2 C4 1.322(3) y
O2 C5 1.446(3) ?
N1 C1 1.300(3) y
N1 C2 1.389(2) y
N2 C1 1.342(3) y
N2 H1 0.82(3) ?
N2 H2 0.83(3) ?
C2 C3 1.358(3) y
C2 C4 1.472(3) y
C3 C6 1.506(3) ?
C5 H5A 0.9600 ?
C5 H5B 0.9600 ?
C5 H5C 0.9600 ?
C6 C7 1.505(4) ?
C6 C8 1.533(5) ?
C6 H6 0.9800 ?
C7 H7A 0.9600 ?
C7 H7B 0.9600 ?
C7 H7C 0.9600 ?
C8 H8A 0.9600 ?
C8 H8B 0.9600 ?
C8 H8C 0.9600 ?

loop_
_geom_hbond_atom_site_label_D
_geom_hbond_atom_site_label_H
_geom_hbond_atom_site_label_A
_geom_hbond_site_symmetry_A
_geom_hbond_distance_DH
_geom_hbond_distance_HA
_geom_hbond_distance_DA
_geom_hbond_angle_DHA
N2 H1 O1 2_454 0.82(3) 2.21(3) 2.975(3) 155(2)
N2 H2 N1 3_665 0.83(3) 2.20(3) 3.020(3) 171(3)

loop_
_geom_torsion_atom_site_label_1
_geom_torsion_atom_site_label_2
_geom_torsion_atom_site_label_3
_geom_torsion_atom_site_label_4
_geom_torsion
C2 N1 C1 N2 179.4(2)
C2 N1 C1 S1 -0.7(2)
C3 S1 C1 N1 0.20(18)
C3 S1 C1 N2 -179.9(2)
C1 N1 C2 C3 1.0(3)
C1 N1 C2 C4 -175.22(18)
N1 C2 C3 C6 -175.0(2)
C4 C2 C3 C6 1.0(4)
N1 C2 C3 S1 -0.9(3)
C4 C2 C3 S1 175.16(16)
C1 S1 C3 C2 0.36(18)
C1 S1 C3 C6 175.3(2)
C5 O2 C4 O1 -3.9(3)
C5 O2 C4 C2 174.3(2)
C3 C2 C4 O1 19.6(4)
N1 C2 C4 O1 -164.5(2)
C3 C2 C4 O2 -158.6(2)
N1 C2 C4 O2 17.4(3)
C2 C3 C6 C7 89.7(3)
S1 C3 C6 C7 -83.9(3)
C2 C3 C6 C8 -146.6(3)
S1 C3 C6 C8 39.8(3)

loop_
_cod_related_entry_id
_cod_related_entry_database
_cod_related_entry_code
1 ChemSpider 644618
